data_1572044
loop_
_publ_author_name
'Guin, Avishek'
'Deswal, Shiksha'
'Harariya, Mahesh Singh'
'Biju, Akkattu T.'

_publ_section_title
;
 Lewis acid-catalyzed diastereoselective formal ene reaction of
 thioindolinones/thiolactams with bicyclobutanes.
;
_journal_issue 31
_journal_name_full 'Chemical science'
_journal_page_first 12473
_journal_page_last 12479
_journal_paper_doi 10.1039/d4sc02194k
_journal_volume 15
_journal_year 2024
_chemical_formula_moiety 'C23 H19 N O3 S'
_chemical_formula_sum 'C23 H19 N O3 S'
_chemical_formula_weight 389.478
_space_group_crystal_system triclinic
_space_group_IT_number 2
_space_group_name_Hall '-P 1'
_space_group_name_H-M_alt 'P -1'
_symmetry_Int_Tables_number 2
_audit_block_doi 10.5517/ccdc.csd.cc2jd83b
_audit_creation_date 2024-02-23
_audit_creation_method
;
Olex2 1.3
(compiled 2020.11.12 svn.r5f609507 for OlexSys, GUI svn.r6272)
;
_audit_update_record
;
2024-02-26 deposited with the CCDC.	2024-06-25 downloaded from the CCDC.
;
_cell_angle_alpha 84.098(2)
_cell_angle_beta 80.590(2)
_cell_angle_gamma 65.900(1)
_cell_formula_units_Z 2
_cell_length_a 8.8830(5)
_cell_length_b 10.7359(6)
_cell_length_c 10.9008(6)
_cell_measurement_reflns_used 8988
_cell_measurement_temperature 120(2)
_cell_measurement_theta_max 31.59
_cell_measurement_theta_min 2.53
_cell_volume 935.44(9)
_computing_cell_refinement 'Bruker SAINT'
_computing_data_collection 'Bruker APEX3'
_computing_data_reduction 'Bruker SAINT'
_computing_molecular_graphics 'Olex2 1.3 (Dolomanov et al., 2009)'
_computing_publication_material 'Olex2 1.3 (Dolomanov et al., 2009)'
_computing_structure_refinement 'olex2.refine 1.3 (Bourhis et al., 2015)'
_computing_structure_solution 'SHELXS-97 (Sheldrick 2008)'
_diffrn_ambient_temperature 120.15
_diffrn_measured_fraction_theta_full 0.9997
_diffrn_measured_fraction_theta_max 0.9940
_diffrn_measurement_device_type 'Bruker APEX-II CCD'
_diffrn_measurement_method '\f and \w scans'
_diffrn_radiation_type 'Mo K\a'
_diffrn_radiation_wavelength 0.71073
_diffrn_reflns_av_R_equivalents 0.0302
_diffrn_reflns_av_unetI/netI 0.0279
_diffrn_reflns_Laue_measured_fraction_full 0.9997
_diffrn_reflns_Laue_measured_fraction_max 0.9940
_diffrn_reflns_limit_h_max 13
_diffrn_reflns_limit_h_min -13
_diffrn_reflns_limit_k_max 15
_diffrn_reflns_limit_k_min -15
_diffrn_reflns_limit_l_max 16
_diffrn_reflns_limit_l_min -15
_diffrn_reflns_number 26876
_diffrn_reflns_point_group_measured_fraction_full 0.9997
_diffrn_reflns_point_group_measured_fraction_max 0.9940
_diffrn_reflns_theta_full 25.2417
_diffrn_reflns_theta_max 31.62
_diffrn_reflns_theta_min 1.90
_diffrn_source_current 75.0
_diffrn_source_power 3.375
_diffrn_source_voltage 45.0
_diffrn_standards_number 0
_exptl_absorpt_coefficient_mu 0.198
_exptl_absorpt_correction_T_max 0.7462
_exptl_absorpt_correction_T_min 0.7041
_exptl_absorpt_correction_type none
_exptl_absorpt_process_details
;
SADABS-2016/2 (Bruker,2016/2) was used for absorption correction.
wR2(int) was 0.0504 before and 0.0408 after correction.
The Ratio of minimum to maximum transmission is 0.9436.
The \l/2 correction factor is Not present.
;
_exptl_crystal_colour colourless
_exptl_crystal_colour_primary colourless
_exptl_crystal_density_diffrn 1.383
_exptl_crystal_description block
_exptl_crystal_F_000 408.437
_refine_diff_density_max 0.4532
_refine_diff_density_min -0.4963
_refine_diff_density_rms 0.0666
_refine_ls_d_res_high 0.6777
_refine_ls_d_res_low 10.7455
_refine_ls_goodness_of_fit_ref 1.0445
_refine_ls_hydrogen_treatment constr
_refine_ls_matrix_type full
_refine_ls_number_constraints 36
_refine_ls_number_parameters 253
_refine_ls_number_reflns 6247
_refine_ls_number_restraints 0
_refine_ls_restrained_S_all 1.0445
_refine_ls_R_factor_all 0.0498
_refine_ls_R_factor_gt 0.0377
_refine_ls_shift/su_max 0.0063
_refine_ls_shift/su_mean 0.0002
_refine_ls_structure_factor_coef Fsqd
_refine_ls_weighting_details 'w=1/[\s^2^(Fo^2^)+(0.0502P)^2^+0.2624P] where P=(Fo^2^+2Fc^2^)/3'
_refine_ls_weighting_scheme calc
_refine_ls_wR_factor_gt 0.0960
_refine_ls_wR_factor_ref 0.1030
_reflns_Friedel_coverage 0.0
_reflns_limit_h_max 13
_reflns_limit_h_min -12
_reflns_limit_k_max 15
_reflns_limit_k_min -15
_reflns_limit_l_max 16
_reflns_limit_l_min 0
_reflns_number_gt 5072
_reflns_number_total 6247
_reflns_threshold_expression I>=2u(I)
_cod_data_source_file d4sc02194k2.cif
_cod_data_source_block Ag_AC_SO2_120K_0m_a
_cod_depositor_comments 'Adding full bibliography for 1572044.cif.'
_cod_database_code 1572044
_olex2_refinement_description
;
1.a Ternary CH refined with riding coordinates:
 C9(H9), C11(H11)
1.b Secondary CH2 refined with riding coordinates:
 C10(H10a,H10b), C12(H12a,H12b)
1.c Aromatic/amide H refined with riding coordinates:
 N1(H1), C2(H2), C3(H3), C4(H4), C5(H5), C7(H7), C15(H15), C16(H16), C19(H19),
 C20(H20), C21(H21), C22(H22), C23(H23)
;
_olex2_submission_special_instructions 'No special instructions were received'

loop_
_space_group_symop_id
_space_group_symop_operation_xyz
1 x,y,z
2 -x,-y,-z

loop_
_atom_site_label
_atom_site_type_symbol
_atom_site_fract_x
_atom_site_fract_y
_atom_site_fract_z
_atom_site_U_iso_or_equiv
_atom_site_adp_type
_atom_site_occupancy
_atom_site_refinement_flags_posn
S1 S 0.74473(3) 0.06383(3) 0.36438(2) 0.01694(7) Uani 1.000000 .
O1 O 0.65713(10) 0.01958(9) 0.29038(8) 0.02163(17) Uani 1.000000 .
O2 O 0.82252(11) -0.02690(8) 0.46499(8) 0.02182(17) Uani 1.000000 .
O3 O 0.29606(12) 0.54826(9) 0.51356(10) 0.0297(2) Uani 1.000000 .
N1 N 1.03896(12) 0.09301(10) 0.30731(9) 0.01909(18) Uani 1.000000 .
H1 H 1.05823(12) 0.08064(10) 0.38524(9) 0.0229(2) Uiso 1.000000 R
C1 C 1.14199(14) 0.11353(11) 0.20619(10) 0.0178(2) Uani 1.000000 .
C2 C 1.29942(14) 0.11586(12) 0.20062(11) 0.0216(2) Uani 1.000000 .
H2 H 1.35172(14) 0.10163(12) 0.27320(11) 0.0259(3) Uiso 1.000000 R
C3 C 1.37509(15) 0.13971(13) 0.08524(12) 0.0252(2) Uani 1.000000 .
H3 H 1.48166(15) 0.14254(13) 0.07836(12) 0.0302(3) Uiso 1.000000 R
C4 C 1.29856(15) 0.16005(12) -0.02299(12) 0.0249(2) Uani 1.000000 .
H4 H 1.35402(15) 0.17721(12) -0.10086(12) 0.0298(3) Uiso 1.000000 R
C5 C 1.14478(15) 0.15548(12) -0.01785(11) 0.0221(2) Uani 1.000000 .
H5 H 1.09482(15) 0.16787(12) -0.09134(11) 0.0265(3) Uiso 1.000000 R
C6 C 1.06334(14) 0.13202(11) 0.09881(11) 0.0188(2) Uani 1.000000 .
C7 C 0.90870(14) 0.11939(11) 0.13844(11) 0.0196(2) Uani 1.000000 .
H7 H 0.82822(14) 0.12631(11) 0.08753(11) 0.0236(2) Uiso 1.000000 R
C8 C 0.89984(14) 0.09525(11) 0.26483(10) 0.0186(2) Uani 1.000000 .
C9 C 0.60607(15) 0.21916(11) 0.43227(11) 0.0218(2) Uani 1.000000 .
H9 H 0.66383(15) 0.25721(11) 0.47978(11) 0.0262(3) Uiso 1.000000 R
C10 C 0.48860(15) 0.33073(12) 0.34972(12) 0.0242(2) Uani 1.000000 .
H10a H 0.50314(15) 0.41794(12) 0.34273(12) 0.0290(3) Uiso 1.000000 R
H10b H 0.49115(15) 0.29988(12) 0.26660(12) 0.0290(3) Uiso 1.000000 R
C11 C 0.33783(16) 0.33165(12) 0.44390(12) 0.0244(2) Uani 1.000000 .
H11 H 0.25578(16) 0.31271(12) 0.40438(12) 0.0292(3) Uiso 1.000000 R
C12 C 0.45351(17) 0.20372(13) 0.51385(13) 0.0321(3) Uani 1.000000 .
H12a H 0.44106(17) 0.11870(13) 0.50076(13) 0.0386(4) Uiso 1.000000 R
H12b H 0.44734(17) 0.21626(13) 0.60352(13) 0.0386(4) Uiso 1.000000 R
C13 C 0.25539(15) 0.45195(11) 0.52726(12) 0.0218(2) Uani 1.000000 .
C14 C 0.12591(14) 0.44611(11) 0.63157(11) 0.0213(2) Uani 1.000000 .
C15 C 0.08031(16) 0.53679(12) 0.73058(12) 0.0258(2) Uani 1.000000 .
H15 H 0.13285(16) 0.59834(12) 0.72927(12) 0.0310(3) Uiso 1.000000 R
C16 C -0.03824(17) 0.53608(13) 0.82737(13) 0.0283(3) Uani 1.000000 .
H16 H -0.06541(17) 0.59575(13) 0.89364(13) 0.0340(3) Uiso 1.000000 R
C17 C -0.12137(16) 0.44747(12) 0.83031(12) 0.0252(2) Uani 1.000000 .
C18 C -0.07741(15) 0.35704(12) 0.73143(12) 0.0228(2) Uani 1.000000 .
C19 C 0.04877(15) 0.35760(12) 0.63363(11) 0.0222(2) Uani 1.000000 .
H19 H 0.08070(15) 0.29589(12) 0.56840(11) 0.0267(3) Uiso 1.000000 R
C20 C -0.24619(17) 0.44511(14) 0.92874(13) 0.0319(3) Uani 1.000000 .
H20 H -0.27663(17) 0.50483(14) 0.99543(13) 0.0382(3) Uiso 1.000000 R
C21 C -0.32312(18) 0.35802(15) 0.92880(14) 0.0353(3) Uani 1.000000 .
H21 H -0.40628(18) 0.35762(15) 0.99563(14) 0.0423(4) Uiso 1.000000 R
C22 C -0.28044(17) 0.26840(14) 0.83051(14) 0.0333(3) Uani 1.000000 .
H22 H -0.33508(17) 0.20843(14) 0.83142(14) 0.0400(4) Uiso 1.000000 R
C23 C -0.15991(16) 0.26802(13) 0.73364(13) 0.0275(3) Uani 1.000000 .
H23 H -0.13164(16) 0.20772(13) 0.66771(13) 0.0330(3) Uiso 1.000000 R

loop_
_atom_site_aniso_label
_atom_site_aniso_U_11
_atom_site_aniso_U_22
_atom_site_aniso_U_33
_atom_site_aniso_U_12
_atom_site_aniso_U_13
_atom_site_aniso_U_23
S1 0.01741(13) 0.01824(12) 0.01785(13) -0.00956(9) -0.00341(9) -0.00010(9)
O1 0.0216(4) 0.0247(4) 0.0238(4) -0.0132(3) -0.0057(3) -0.0017(3)
O2 0.0235(4) 0.0234(4) 0.0203(4) -0.0108(3) -0.0064(3) 0.0031(3)
O3 0.0295(5) 0.0231(4) 0.0408(5) -0.0144(4) -0.0036(4) -0.0039(4)
N1 0.0193(4) 0.0246(5) 0.0170(4) -0.0121(4) -0.0045(3) 0.0007(3)
C1 0.0175(5) 0.0173(5) 0.0195(5) -0.0077(4) -0.0024(4) -0.0010(4)
C2 0.0180(5) 0.0226(5) 0.0259(6) -0.0091(4) -0.0041(4) -0.0027(4)
C3 0.0179(5) 0.0254(6) 0.0323(6) -0.0095(4) 0.0020(4) -0.0063(5)
C4 0.0239(6) 0.0245(5) 0.0242(6) -0.0100(4) 0.0046(4) -0.0034(4)
C5 0.0244(6) 0.0218(5) 0.0192(5) -0.0087(4) -0.0015(4) -0.0018(4)
C6 0.0193(5) 0.0176(5) 0.0199(5) -0.0074(4) -0.0036(4) -0.0015(4)
C7 0.0196(5) 0.0222(5) 0.0195(5) -0.0101(4) -0.0051(4) -0.0001(4)
C8 0.0178(5) 0.0218(5) 0.0190(5) -0.0104(4) -0.0040(4) 0.0002(4)
C9 0.0265(6) 0.0181(5) 0.0211(5) -0.0102(4) -0.0000(4) -0.0013(4)
C10 0.0253(6) 0.0204(5) 0.0257(6) -0.0099(4) -0.0003(5) 0.0024(4)
C11 0.0252(6) 0.0203(5) 0.0286(6) -0.0114(4) 0.0019(5) -0.0041(4)
C12 0.0336(7) 0.0193(5) 0.0334(7) -0.0068(5) 0.0110(5) 0.0019(5)
C13 0.0197(5) 0.0186(5) 0.0279(6) -0.0072(4) -0.0065(4) -0.0017(4)
C14 0.0202(5) 0.0174(5) 0.0249(6) -0.0053(4) -0.0042(4) -0.0024(4)
C15 0.0272(6) 0.0184(5) 0.0311(6) -0.0069(4) -0.0053(5) -0.0052(4)
C16 0.0307(6) 0.0216(5) 0.0278(6) -0.0044(5) -0.0031(5) -0.0071(4)
C17 0.0232(6) 0.0199(5) 0.0255(6) -0.0020(4) -0.0028(4) 0.0001(4)
C18 0.0206(5) 0.0189(5) 0.0258(6) -0.0047(4) -0.0041(4) 0.0005(4)
C19 0.0215(5) 0.0188(5) 0.0251(6) -0.0063(4) -0.0029(4) -0.0030(4)
C20 0.0286(6) 0.0267(6) 0.0285(7) -0.0013(5) 0.0023(5) -0.0011(5)
C21 0.0264(6) 0.0317(7) 0.0350(7) -0.0036(5) 0.0045(5) 0.0059(5)
C22 0.0252(6) 0.0286(6) 0.0425(8) -0.0098(5) -0.0015(6) 0.0056(5)
C23 0.0245(6) 0.0248(6) 0.0326(7) -0.0098(5) -0.0040(5) 0.0010(5)

loop_
_atom_type_symbol
_atom_type_scat_dispersion_real
_atom_type_scat_dispersion_imag
_atom_type_scat_Cromer_Mann_a1
_atom_type_scat_Cromer_Mann_a2
_atom_type_scat_Cromer_Mann_a3
_atom_type_scat_Cromer_Mann_a4
_atom_type_scat_Cromer_Mann_b1
_atom_type_scat_Cromer_Mann_b2
_atom_type_scat_Cromer_Mann_b3
_atom_type_scat_Cromer_Mann_b4
_atom_type_scat_Cromer_Mann_c
_atom_type_scat_source
_atom_type_scat_dispersion_source
H 0.00000 0.00000 0.49300 0.32291 0.14019 0.04081 10.51090 26.12570 3.14236 57.79970 0.0030380000826 'International Tables Volume C Table 6.1.1.4 (pp. 500-502)' 'Henke, Gullikson and Davis, At. Data and Nucl. Data Tables, 1993, 54, 2'
C 0.00347 0.00161 2.31000 1.02000 1.58860 0.86500 20.84390 10.20750 0.56870 51.65120 0.215599998832 'International Tables Volume C Table 6.1.1.4 (pp. 500-502)' 'Henke, Gullikson and Davis, At. Data and Nucl. Data Tables, 1993, 54, 2'
S 0.12424 0.12443 6.90530 5.20340 1.43790 1.58630 1.46790 22.21510 0.25360 56.17200 0.866900026798 'International Tables Volume C Table 6.1.1.4 (pp. 500-502)' 'Henke, Gullikson and Davis, At. Data and Nucl. Data Tables, 1993, 54, 2'
O 0.01158 0.00611 3.04850 2.28680 1.54630 0.86700 13.27710 5.70110 0.32390 32.90890 0.250800013542 'International Tables Volume C Table 6.1.1.4 (pp. 500-502)' 'Henke, Gullikson and Davis, At. Data and Nucl. Data Tables, 1993, 54, 2'
N 0.00653 0.00323 12.21260 3.13220 2.01250 1.16630 0.00570 9.89330 28.99750 0.58260 -11.5290002823 'International Tables Volume C Table 6.1.1.4 (pp. 500-502)' 'Henke, Gullikson and Davis, At. Data and Nucl. Data Tables, 1993, 54, 2'

loop_
_citation_id
_citation_doi
_citation_year
1 10.26434/chemrxiv-2024-gf80l 2024

loop_
_geom_angle_atom_site_label_1
_geom_angle_atom_site_label_2
_geom_angle_atom_site_label_3
_geom_angle
_geom_angle_site_symmetry_1
_geom_angle_site_symmetry_3
_geom_angle_publ_flag
O2 S1 O1 118.24(5) . . ?
C8 S1 O1 107.51(5) . . ?
C8 S1 O2 107.30(5) . . ?
C9 S1 O1 109.01(6) . . ?
C9 S1 O2 106.45(5) . . ?
C9 S1 C8 107.95(5) . . ?
C8 N1 C1 107.74(9) . . ?
C2 C1 N1 129.47(10) . . ?
C6 C1 N1 108.21(9) . . ?
C6 C1 C2 122.32(10) . . ?
C3 C2 C1 117.04(11) . . ?
C4 C3 C2 121.75(11) . . ?
C5 C4 C3 121.23(11) . . ?
C6 C5 C4 118.54(11) . . ?
C5 C6 C1 119.11(10) . . ?
C7 C6 C1 107.07(10) . . ?
C7 C6 C5 133.82(11) . . ?
C8 C7 C6 106.09(10) . . ?
N1 C8 S1 121.59(8) . . ?
C7 C8 S1 127.50(9) . . ?
C7 C8 N1 110.87(10) . . ?
C10 C9 S1 118.25(8) . . ?
C12 C9 S1 111.54(8) . . ?
C12 C9 C10 90.10(9) . . ?
C11 C10 C9 89.37(9) . . ?
C12 C11 C10 90.23(9) . . ?
C13 C11 C10 116.25(10) . . ?
C13 C11 C12 111.16(11) . . ?
C11 C12 C9 88.92(9) . . ?
C11 C13 O3 121.70(11) . . ?
C14 C13 O3 120.69(11) . . ?
C14 C13 C11 117.56(10) . . ?
C15 C14 C13 118.43(10) . . ?
C19 C14 C13 122.10(10) . . ?
C19 C14 C15 119.46(11) . . ?
C16 C15 C14 120.60(12) . . ?
C17 C16 C15 120.89(12) . . ?
C18 C17 C16 118.93(11) . . ?
C20 C17 C16 122.33(12) . . ?
C20 C17 C18 118.74(12) . . ?
C19 C18 C17 119.02(11) . . ?
C23 C18 C17 119.30(12) . . ?
C23 C18 C19 121.68(11) . . ?
C18 C19 C14 121.08(11) . . ?
C21 C20 C17 120.75(13) . . ?
C22 C21 C20 120.74(13) . . ?
C23 C22 C21 120.01(13) . . ?
C22 C23 C18 120.46(13) . . ?

loop_
_geom_bond_atom_site_label_1
_geom_bond_atom_site_label_2
_geom_bond_distance
_geom_bond_site_symmetry_2
_geom_bond_publ_flag
S1 O1 1.4381(8) . ?
S1 O2 1.4517(8) . ?
S1 C8 1.7335(11) . ?
S1 C9 1.7675(12) . ?
O3 C13 1.2155(14) . ?
N1 C1 1.3734(14) . ?
N1 C8 1.3794(14) . ?
C1 C2 1.4002(15) . ?
C1 C6 1.4157(16) . ?
C2 C3 1.3774(17) . ?
C3 C4 1.4106(19) . ?
C4 C5 1.3787(17) . ?
C5 C6 1.4093(16) . ?
C6 C7 1.4276(16) . ?
C7 C8 1.3709(16) . ?
C9 C10 1.5486(17) . ?
C9 C12 1.5536(17) . ?
C10 C11 1.5457(17) . ?
C11 C12 1.5531(18) . ?
C11 C13 1.5104(16) . ?
C13 C14 1.4954(17) . ?
C14 C15 1.4240(17) . ?
C14 C19 1.3767(16) . ?
C15 C16 1.3651(19) . ?
C16 C17 1.4181(19) . ?
C17 C18 1.4229(17) . ?
C17 C20 1.4176(18) . ?
C18 C19 1.4165(17) . ?
C18 C23 1.4186(18) . ?
C20 C21 1.365(2) . ?
C21 C22 1.414(2) . ?
C22 C23 1.3745(19) . ?
